data_7035215
loop_
_publ_author_name
'Tanimoto, Hiroki'
'Nagao, Tomohiko'
'Fujiwara, Taro'
'Nishiyama, Yasuhiro'
'Morimoto, Tsumoru'
'Suzuka, Toshimasa'
'Tsutsumi, Ken'
'Kakiuchi, Kiyomi'

_publ_section_title
;
 Stepwise synthesis and characterization of germa[4], [5], [8], and
 [10]pericyclynes.
;
_journal_issue 26
_journal_name_full 'Dalton transactions (Cambridge, England : 2003)'
_journal_page_first 11811
_journal_page_last 11818
_journal_paper_doi 10.1039/c5dt01411e
_journal_volume 44
_journal_year 2015
_chemical_formula_moiety 'C140 H100 Ge10'
_chemical_formula_sum 'C140 H100 Ge10'
_chemical_formula_weight 2508.23
_chemical_name_systematic PhGe10
_space_group_crystal_system monoclinic
_space_group_IT_number 14
_space_group_name_Hall '-P 2yn'
_space_group_name_H-M_alt 'P 1 21/n 1'
_symmetry_space_group_name_Hall '-P 2yn'
_symmetry_space_group_name_H-M 'P 1 21/n 1'
_atom_sites_solution_hydrogens geom
_atom_sites_solution_primary direct
_atom_sites_solution_secondary difmap
_audit_creation_method SHELXL-2014
_audit_update_record
;
2015-05-12 deposited with the CCDC.
2015-05-15 downloaded from the CCDC.
;
_cell_angle_alpha 90
_cell_angle_beta 105.4092(7)
_cell_angle_gamma 90
_cell_formula_units_Z 2
_cell_length_a 20.2535(4)
_cell_length_b 8.91367(16)
_cell_length_c 34.6372(6)
_cell_measurement_reflns_used 71486
_cell_measurement_temperature 123(2)
_cell_measurement_theta_max 27.50
_cell_measurement_theta_min 3.02
_cell_volume 6028.37(19)
_computing_cell_refinement 'RAPID AUTO'
_computing_data_collection 'RAPID AUTO (Rigaku, ????)'
_computing_data_reduction 'RAPID AUTO'
_computing_molecular_graphics 'CrystalStructure 4.1'
_computing_publication_material 'CrystalStructure 4.1 (Rigaku, 2014)'
_computing_structure_refinement 'SHELXL-2014 (Sheldrick, 2014)'
_computing_structure_solution 'SIR2011 (Burla, et al., 2012)'
_diffrn_ambient_temperature 123(2)
_diffrn_detector_area_resol_mean 10.000
_diffrn_measured_fraction_theta_full 0.998
_diffrn_measured_fraction_theta_max 0.999
_diffrn_measurement_device_type 'Rigaku R-AXIS RAPID'
_diffrn_measurement_method \w
_diffrn_radiation_type MoK\a
_diffrn_radiation_wavelength 0.71075
_diffrn_reflns_av_R_equivalents 0.0439
_diffrn_reflns_av_unetI/netI 0.0251
_diffrn_reflns_laue_measured_fraction_full 0.998
_diffrn_reflns_laue_measured_fraction_max 0.999
_diffrn_reflns_limit_h_max 26
_diffrn_reflns_limit_h_min -26
_diffrn_reflns_limit_k_max 10
_diffrn_reflns_limit_k_min -11
_diffrn_reflns_limit_l_max 44
_diffrn_reflns_limit_l_min -44
_diffrn_reflns_number 101212
_diffrn_reflns_point_group_measured_fraction_full 0.998
_diffrn_reflns_point_group_measured_fraction_max 0.999
_diffrn_reflns_theta_full 25.242
_diffrn_reflns_theta_max 27.484
_diffrn_reflns_theta_min 3.026
_exptl_absorpt_coefficient_mu 2.549
_exptl_absorpt_correction_T_max 0.951
_exptl_absorpt_correction_T_min 0.753
_exptl_absorpt_correction_type multi-scan
_exptl_absorpt_process_details 'ABSCOR (Rigaku, 1995)'
_exptl_crystal_colour colorless
_exptl_crystal_density_diffrn 1.429
_exptl_crystal_density_method 'not measured'
_exptl_crystal_description needle
_exptl_crystal_F_000 2604
_exptl_crystal_size_max 0.140
_exptl_crystal_size_mid 0.050
_exptl_crystal_size_min 0.020
_refine_diff_density_max 0.648
_refine_diff_density_min -0.404
_refine_diff_density_rms 0.065
_refine_ls_extinction_method none
_refine_ls_goodness_of_fit_ref 1.058
_refine_ls_hydrogen_treatment constr
_refine_ls_matrix_type full
_refine_ls_number_parameters 676
_refine_ls_number_reflns 13814
_refine_ls_number_restraints 0
_refine_ls_restrained_S_all 1.058
_refine_ls_R_factor_all 0.0377
_refine_ls_R_factor_gt 0.0287
_refine_ls_shift/su_max 0.005
_refine_ls_shift/su_mean 0.000
_refine_ls_structure_factor_coef Fsqd
_refine_ls_weighting_details 'w=1/[\s^2^(Fo^2^)+(0.0278P)^2^+3.2159P] where P=(Fo^2^+2Fc^2^)/3'
_refine_ls_weighting_scheme calc
_refine_ls_wR_factor_gt 0.0619
_refine_ls_wR_factor_ref 0.0645
_reflns_Friedel_coverage 0.000
_reflns_number_gt 11679
_reflns_number_total 13814
_reflns_threshold_expression 'I > 2\s(I)'
_cod_data_source_file c5dt01411e2.cif
_cod_data_source_block shelxl
_cod_depositor_comments 'Adding full bibliography for 7035212--7035215.cif.'
_cod_original_cell_volume 6028.38(19)
_cod_database_code 7035215
_shelx_space_group_comment
;
The symmetry employed for this shelxl refinement is uniquely defined
by the following loop, which should always be used as a source of
symmetry information in preference to the above space-group names.
They are only intended as comments.
;
_shelx_estimated_absorpt_t_min 0.717
_shelx_estimated_absorpt_t_max 0.951
_shelxl_version_number 2014-3
_platon_squeeze_void_probe_radius 1.20

loop_
_space_group_symop_operation_xyz
'x, y, z'
'-x+1/2, y+1/2, -z+1/2'
'-x, -y, -z'
'x-1/2, -y-1/2, z-1/2'

loop_
_atom_site_label
_atom_site_type_symbol
_atom_site_fract_x
_atom_site_fract_y
_atom_site_fract_z
_atom_site_U_iso_or_equiv
_atom_site_adp_type
_atom_site_occupancy
_atom_site_site_symmetry_order
_atom_site_calc_flag
_atom_site_refinement_flags_posn
_atom_site_refinement_flags_adp
Ge1 Ge 1.08930(2) 0.71135(2) 0.10201(2) 0.02182(5) Uani 1 1 d . .
Ge2 Ge 1.05228(2) 0.45465(2) 0.22353(2) 0.02360(5) Uani 1 1 d . .
Ge3 Ge 0.84504(2) 0.12882(2) 0.17446(2) 0.02067(5) Uani 1 1 d . .
Ge4 Ge 0.68611(2) 0.42786(2) 0.06635(2) 0.02348(5) Uani 1 1 d . .
Ge5 Ge 0.69886(2) 0.49571(2) -0.07232(2) 0.02315(5) Uani 1 1 d . .
C1 C 1.17238(10) 0.6281(2) 0.09434(6) 0.0250(4) Uani 1 1 d . .
C2 C 1.07433(10) 0.6112(2) 0.14765(6) 0.0252(4) Uani 1 1 d . .
C3 C 1.06598(10) 0.5494(2) 0.17681(6) 0.0256(4) Uani 1 1 d . .
C4 C 0.97563(10) 0.3233(2) 0.20643(6) 0.0240(4) Uani 1 1 d . .
C5 C 0.92677(10) 0.2435(2) 0.19478(6) 0.0244(4) Uani 1 1 d . .
C6 C 0.78719(10) 0.2507(2) 0.13421(6) 0.0255(4) Uani 1 1 d . .
C7 C 0.75081(11) 0.3230(2) 0.10763(6) 0.0257(4) Uani 1 1 d . .
C8 C 0.70944(11) 0.4261(2) 0.01664(7) 0.0278(5) Uani 1 1 d . .
C9 C 0.70999(10) 0.4415(2) -0.01762(6) 0.0264(4) Uani 1 1 d . .
C10 C 0.77658(11) 0.4211(2) -0.08774(6) 0.0255(4) Uani 1 1 d . .
C11 C 1.01246(11) 0.6781(3) 0.05576(7) 0.0315(5) Uani 1 1 d . .
C12 C 0.97464(12) 0.5478(3) 0.05052(8) 0.0411(6) Uani 1 1 d . .
H12 H 0.9862 0.4700 0.0699 0.049 Uiso 1 1 calc R U
C13 C 0.91893(13) 0.5297(4) 0.01654(9) 0.0535(8) Uani 1 1 d . .
H13 H 0.8929 0.4397 0.0129 0.064 Uiso 1 1 calc R U
C14 C 0.90249(15) 0.6416(4) -0.01121(9) 0.0644(10) Uani 1 1 d . .
H14 H 0.8649 0.6289 -0.0342 0.077 Uiso 1 1 calc R U
C15 C 0.93912(19) 0.7708(4) -0.00644(9) 0.0751(12) Uani 1 1 d . .
H15 H 0.9272 0.8480 -0.0260 0.090 Uiso 1 1 calc R U
C16 C 0.99447(16) 0.7902(3) 0.02724(8) 0.0569(8) Uani 1 1 d . .
H16 H 1.0199 0.8810 0.0306 0.068 Uiso 1 1 calc R U
C17 C 1.10240(10) 0.9231(2) 0.11272(6) 0.0237(4) Uani 1 1 d . .
C18 C 1.15983(12) 0.9968(3) 0.10772(7) 0.0351(5) Uani 1 1 d . .
H18 H 1.1943 0.9422 0.0998 0.042 Uiso 1 1 calc R U
C19 C 1.16714(14) 1.1502(3) 0.11430(9) 0.0454(6) Uani 1 1 d . .
H19 H 1.2069 1.1998 0.1112 0.054 Uiso 1 1 calc R U
C20 C 1.11734(14) 1.2304(3) 0.12520(8) 0.0410(6) Uani 1 1 d . .
H20 H 1.1225 1.3356 0.1295 0.049 Uiso 1 1 calc R U
C21 C 1.06011(14) 1.1591(3) 0.12997(8) 0.0417(6) Uani 1 1 d . .
H21 H 1.0257 1.2150 0.1376 0.050 Uiso 1 1 calc R U
C22 C 1.05217(12) 1.0056(3) 0.12378(7) 0.0345(5) Uani 1 1 d . .
H22 H 1.0123 0.9568 0.1271 0.041 Uiso 1 1 calc R U
C23 C 1.03092(11) 0.6095(2) 0.25737(6) 0.0273(4) Uani 1 1 d . .
C24 C 0.99003(11) 0.5778(3) 0.28276(7) 0.0319(5) Uani 1 1 d . .
H24 H 0.9713 0.4802 0.2829 0.038 Uiso 1 1 calc R U
C25 C 0.97630(12) 0.6877(3) 0.30804(7) 0.0378(5) Uani 1 1 d . .
H25 H 0.9487 0.6644 0.3256 0.045 Uiso 1 1 calc R U
C26 C 1.00252(13) 0.8301(3) 0.30778(7) 0.0392(6) Uani 1 1 d . .
H26 H 0.9931 0.9050 0.3251 0.047 Uiso 1 1 calc R U
C27 C 1.04209(16) 0.8634(3) 0.28253(8) 0.0488(7) Uani 1 1 d . .
H27 H 1.0599 0.9618 0.2822 0.059 Uiso 1 1 calc R U
C28 C 1.05653(14) 0.7542(3) 0.25723(8) 0.0441(6) Uani 1 1 d . .
H28 H 1.0840 0.7786 0.2398 0.053 Uiso 1 1 calc R U
C29 C 1.13036(10) 0.3332(3) 0.25014(6) 0.0279(5) Uani 1 1 d . .
C30 C 1.18486(12) 0.3941(3) 0.27945(7) 0.0404(6) Uani 1 1 d . .
H30 H 1.1839 0.4966 0.2869 0.048 Uiso 1 1 calc R U
C31 C 1.24084(13) 0.3041(4) 0.29788(8) 0.0524(8) Uani 1 1 d . .
H31 H 1.2782 0.3463 0.3175 0.063 Uiso 1 1 calc R U
C32 C 1.24257(13) 0.1563(4) 0.28805(8) 0.0514(7) Uani 1 1 d . .
H32 H 1.2808 0.0962 0.3009 0.062 Uiso 1 1 calc R U
C33 C 1.18884(13) 0.0943(3) 0.25945(8) 0.0479(7) Uani 1 1 d . .
H33 H 1.1900 -0.0088 0.2527 0.057 Uiso 1 1 calc R U
C34 C 1.13299(12) 0.1824(3) 0.24053(7) 0.0371(5) Uani 1 1 d . .
H34 H 1.0962 0.1389 0.2208 0.045 Uiso 1 1 calc R U
C35 C 0.80315(11) 0.0946(2) 0.21768(6) 0.0259(4) Uani 1 1 d . .
C36 C 0.73357(12) 0.1079(3) 0.21271(7) 0.0384(6) Uani 1 1 d . .
H36 H 0.7053 0.1441 0.1880 0.046 Uiso 1 1 calc R U
C37 C 0.70405(13) 0.0690(4) 0.24323(8) 0.0511(7) Uani 1 1 d . .
H37 H 0.6562 0.0811 0.2395 0.061 Uiso 1 1 calc R U
C38 C 0.74349(15) 0.0136(3) 0.27845(8) 0.0506(7) Uani 1 1 d . .
H38 H 0.7228 -0.0180 0.2987 0.061 Uiso 1 1 calc R U
C39 C 0.81372(15) 0.0033(4) 0.28479(8) 0.0559(8) Uani 1 1 d . .
H39 H 0.8415 -0.0317 0.3097 0.067 Uiso 1 1 calc R U
C40 C 0.84357(13) 0.0441(3) 0.25467(7) 0.0429(6) Uani 1 1 d . .
H40 H 0.8918 0.0378 0.2592 0.052 Uiso 1 1 calc R U
C41 C 0.86189(10) -0.0590(2) 0.15086(6) 0.0257(4) Uani 1 1 d . .
C42 C 0.88131(12) -0.1846(3) 0.17494(8) 0.0365(5) Uani 1 1 d . .
H42 H 0.8899 -0.1756 0.2032 0.044 Uiso 1 1 calc R U
C43 C 0.88831(13) -0.3225(3) 0.15828(9) 0.0444(6) Uani 1 1 d . .
H43 H 0.9010 -0.4079 0.1750 0.053 Uiso 1 1 calc R U
C44 C 0.87695(12) -0.3365(3) 0.11766(9) 0.0475(7) Uani 1 1 d . .
H44 H 0.8818 -0.4317 0.1064 0.057 Uiso 1 1 calc R U
C45 C 0.85865(14) -0.2137(3) 0.09315(9) 0.0501(7) Uani 1 1 d . .
H45 H 0.8516 -0.2234 0.0650 0.060 Uiso 1 1 calc R U
C46 C 0.85047(13) -0.0749(3) 0.10979(7) 0.0397(6) Uani 1 1 d . .
H46 H 0.8369 0.0096 0.0928 0.048 Uiso 1 1 calc R U
C47 C 0.68056(10) 0.6338(2) 0.08252(7) 0.0279(5) Uani 1 1 d . .
C48 C 0.65796(13) 0.7458(3) 0.05439(8) 0.0415(6) Uani 1 1 d . .
H48 H 0.6475 0.7228 0.0266 0.050 Uiso 1 1 calc R U
C49 C 0.65059(14) 0.8921(3) 0.06675(9) 0.0516(7) Uani 1 1 d . .
H49 H 0.6353 0.9687 0.0474 0.062 Uiso 1 1 calc R U
C50 C 0.66533(12) 0.9263(3) 0.10682(9) 0.0482(7) Uani 1 1 d . .
H50 H 0.6598 1.0260 0.1151 0.058 Uiso 1 1 calc R U
C51 C 0.68805(13) 0.8162(3) 0.13483(8) 0.0430(6) Uani 1 1 d . .
H51 H 0.6981 0.8394 0.1626 0.052 Uiso 1 1 calc R U
C52 C 0.69633(12) 0.6708(3) 0.12259(7) 0.0352(5) Uani 1 1 d . .
H52 H 0.7131 0.5955 0.1421 0.042 Uiso 1 1 calc R U
C53 C 0.59993(10) 0.3217(2) 0.05696(6) 0.0269(4) Uani 1 1 d . .
C54 C 0.56933(12) 0.2985(3) 0.08774(7) 0.0369(5) Uani 1 1 d . .
H54 H 0.5909 0.3347 0.1138 0.044 Uiso 1 1 calc R U
C55 C 0.50726(12) 0.2228(3) 0.08082(8) 0.0439(6) Uani 1 1 d . .
H55 H 0.4868 0.2073 0.1022 0.053 Uiso 1 1 calc R U
C56 C 0.47565(13) 0.1709(3) 0.04361(8) 0.0464(7) Uani 1 1 d . .
H56 H 0.4328 0.1208 0.0389 0.056 Uiso 1 1 calc R U
C57 C 0.50582(14) 0.1909(3) 0.01258(8) 0.0514(7) Uani 1 1 d . .
H57 H 0.4840 0.1534 -0.0133 0.062 Uiso 1 1 calc R U
C58 C 0.56789(12) 0.2655(3) 0.01922(7) 0.0400(6) Uani 1 1 d . .
H58 H 0.5886 0.2784 -0.0021 0.048 Uiso 1 1 calc R U
C59 C 0.69292(10) 0.7132(2) -0.07321(7) 0.0279(5) Uani 1 1 d . .
C60 C 0.65615(11) 0.7868(3) -0.10762(8) 0.0377(6) Uani 1 1 d . .
H60 H 0.6358 0.7311 -0.1312 0.045 Uiso 1 1 calc R U
C61 C 0.67867(14) 1.0228(3) -0.07341(11) 0.0538(8) Uani 1 1 d . .
H61 H 0.6739 1.1289 -0.0735 0.065 Uiso 1 1 calc R U
C62 C 0.64913(13) 0.9421(3) -0.10757(10) 0.0515(8) Uani 1 1 d . .
H62 H 0.6240 0.9924 -0.1311 0.062 Uiso 1 1 calc R U
C63 C 0.71477(15) 0.9514(3) -0.03935(10) 0.0502(7) Uani 1 1 d . .
H63 H 0.7349 1.0079 -0.0159 0.060 Uiso 1 1 calc R U
C64 C 0.72203(13) 0.7959(3) -0.03901(8) 0.0377(5) Uani 1 1 d . .
H64 H 0.7469 0.7465 -0.0153 0.045 Uiso 1 1 calc R U
C65 C 0.61593(10) 0.4044(2) -0.10484(6) 0.0249(4) Uani 1 1 d . .
C66 C 0.55763(11) 0.4000(3) -0.09052(7) 0.0319(5) Uani 1 1 d . .
H66 H 0.5591 0.4431 -0.0652 0.038 Uiso 1 1 calc R U
C67 C 0.49785(12) 0.3336(3) -0.11275(7) 0.0374(5) Uani 1 1 d . .
H67 H 0.4587 0.3300 -0.1026 0.045 Uiso 1 1 calc R U
C68 C 0.49527(12) 0.2727(3) -0.14980(8) 0.0373(5) Uani 1 1 d . .
H68 H 0.4543 0.2268 -0.1651 0.045 Uiso 1 1 calc R U
C69 C 0.55216(12) 0.2783(3) -0.16460(7) 0.0347(5) Uani 1 1 d . .
H69 H 0.5499 0.2378 -0.1903 0.042 Uiso 1 1 calc R U
C70 C 0.61243(11) 0.3427(2) -0.14226(6) 0.0285(5) Uani 1 1 d . .
H70 H 0.6515 0.3449 -0.1525 0.034 Uiso 1 1 calc R U

loop_
_atom_site_aniso_label
_atom_site_aniso_U_11
_atom_site_aniso_U_22
_atom_site_aniso_U_33
_atom_site_aniso_U_23
_atom_site_aniso_U_13
_atom_site_aniso_U_12
Ge1 0.01860(10) 0.02508(11) 0.02198(11) -0.00059(9) 0.00571(8) 0.00145(8)
Ge2 0.02062(10) 0.02567(11) 0.02484(11) -0.00039(9) 0.00659(8) -0.00403(9)
Ge3 0.01817(10) 0.02118(10) 0.02130(10) 0.00119(8) 0.00290(8) 0.00028(8)
Ge4 0.02246(11) 0.02437(11) 0.02215(11) 0.00452(9) 0.00340(8) 0.00172(9)
Ge5 0.02204(10) 0.02390(11) 0.02542(11) 0.00468(9) 0.00966(9) 0.00501(9)
C1 0.0243(10) 0.0258(10) 0.0245(10) 0.0003(9) 0.0060(8) 0.0010(9)
C2 0.0211(10) 0.0242(10) 0.0306(11) -0.0021(9) 0.0074(9) -0.0030(8)
C3 0.0221(10) 0.0246(10) 0.0308(11) -0.0026(9) 0.0080(9) -0.0024(8)
C4 0.0223(10) 0.0254(10) 0.0242(10) 0.0024(9) 0.0060(8) 0.0021(9)
C5 0.0232(10) 0.0250(10) 0.0243(10) 0.0025(9) 0.0052(8) 0.0022(9)
C6 0.0251(10) 0.0226(10) 0.0278(11) -0.0003(9) 0.0054(9) -0.0007(8)
C7 0.0256(10) 0.0224(10) 0.0275(11) 0.0017(9) 0.0043(9) -0.0006(9)
C8 0.0252(10) 0.0270(11) 0.0312(12) 0.0053(9) 0.0074(9) 0.0023(9)
C9 0.0221(10) 0.0258(11) 0.0314(12) 0.0046(9) 0.0073(9) 0.0044(9)
C10 0.0259(10) 0.0255(10) 0.0257(10) 0.0022(9) 0.0079(8) 0.0017(9)
C11 0.0268(11) 0.0361(12) 0.0287(11) -0.0091(10) 0.0024(9) 0.0066(10)
C12 0.0291(12) 0.0512(15) 0.0426(14) -0.0124(12) 0.0089(11) -0.0027(11)
C13 0.0318(13) 0.072(2) 0.0552(17) -0.0336(16) 0.0086(12) -0.0087(14)
C14 0.0473(17) 0.079(2) 0.0495(17) -0.0309(17) -0.0185(14) 0.0227(17)
C15 0.093(3) 0.0553(19) 0.0475(18) -0.0118(15) -0.0325(18) 0.0238(19)
C16 0.074(2) 0.0390(15) 0.0395(15) -0.0056(12) -0.0177(14) 0.0088(14)
C17 0.0247(10) 0.0265(10) 0.0205(10) 0.0017(8) 0.0073(8) 0.0025(8)
C18 0.0310(12) 0.0298(12) 0.0507(15) 0.0056(11) 0.0215(11) 0.0031(10)
C19 0.0426(14) 0.0319(13) 0.0675(18) 0.0061(13) 0.0246(13) -0.0071(11)
C20 0.0572(16) 0.0242(11) 0.0436(14) -0.0021(11) 0.0168(13) -0.0015(11)
C21 0.0482(15) 0.0358(13) 0.0472(15) -0.0093(12) 0.0232(12) 0.0062(12)
C22 0.0307(12) 0.0368(13) 0.0399(13) -0.0061(11) 0.0163(10) -0.0015(10)
C23 0.0271(11) 0.0276(11) 0.0256(11) -0.0019(9) 0.0043(9) -0.0011(9)
C24 0.0299(11) 0.0317(12) 0.0351(12) 0.0027(10) 0.0105(10) 0.0009(10)
C25 0.0342(12) 0.0468(14) 0.0342(13) -0.0027(11) 0.0124(10) 0.0020(11)
C26 0.0443(14) 0.0394(13) 0.0312(12) -0.0087(11) 0.0052(11) 0.0035(11)
C27 0.0725(19) 0.0332(13) 0.0437(15) -0.0120(12) 0.0206(14) -0.0145(13)
C28 0.0587(17) 0.0385(14) 0.0409(14) -0.0098(12) 0.0237(13) -0.0190(13)
C29 0.0206(10) 0.0398(12) 0.0234(10) 0.0038(9) 0.0060(8) -0.0009(9)
C30 0.0319(12) 0.0531(16) 0.0332(13) 0.0002(12) 0.0035(10) -0.0098(11)
C31 0.0274(13) 0.086(2) 0.0359(14) 0.0101(15) -0.0059(11) -0.0113(14)
C32 0.0275(13) 0.077(2) 0.0479(16) 0.0198(15) 0.0074(12) 0.0122(13)
C33 0.0376(14) 0.0539(16) 0.0519(16) 0.0060(13) 0.0114(12) 0.0171(13)
C34 0.0279(11) 0.0428(14) 0.0383(13) -0.0016(11) 0.0046(10) 0.0055(10)
C35 0.0261(10) 0.0264(10) 0.0257(10) -0.0024(9) 0.0076(9) -0.0006(9)
C36 0.0270(11) 0.0566(16) 0.0303(12) -0.0007(11) 0.0052(10) -0.0019(11)
C37 0.0300(13) 0.085(2) 0.0413(15) -0.0046(15) 0.0150(11) -0.0075(14)
C38 0.0509(16) 0.0691(19) 0.0383(14) 0.0004(14) 0.0233(13) -0.0129(15)
C39 0.0550(17) 0.082(2) 0.0331(14) 0.0173(14) 0.0156(13) 0.0180(16)
C40 0.0346(13) 0.0636(17) 0.0327(13) 0.0097(12) 0.0124(10) 0.0112(12)
C41 0.0191(9) 0.0263(11) 0.0317(11) -0.0027(9) 0.0067(8) 0.0002(8)
C42 0.0354(12) 0.0310(12) 0.0417(14) 0.0021(11) 0.0080(11) 0.0060(10)
C43 0.0375(13) 0.0284(12) 0.0677(19) 0.0016(13) 0.0149(13) 0.0082(11)
C44 0.0313(13) 0.0363(14) 0.078(2) -0.0215(14) 0.0195(13) 0.0001(11)
C45 0.0524(16) 0.0552(17) 0.0435(15) -0.0208(14) 0.0140(13) 0.0007(14)
C46 0.0459(14) 0.0390(13) 0.0340(13) -0.0038(11) 0.0102(11) 0.0044(12)
C47 0.0215(10) 0.0250(11) 0.0348(12) 0.0034(9) 0.0034(9) 0.0014(9)
C48 0.0453(14) 0.0307(12) 0.0401(14) 0.0072(11) -0.0033(11) 0.0039(11)
C49 0.0489(16) 0.0298(13) 0.0632(19) 0.0076(13) -0.0076(14) 0.0050(12)
C50 0.0304(12) 0.0298(13) 0.077(2) -0.0100(13) 0.0005(13) -0.0023(10)
C51 0.0386(13) 0.0397(14) 0.0491(15) -0.0098(12) 0.0091(12) -0.0068(11)
C52 0.0332(12) 0.0315(12) 0.0383(13) 0.0007(10) 0.0051(10) -0.0029(10)
C53 0.0237(10) 0.0264(11) 0.0291(11) 0.0044(9) 0.0044(9) 0.0016(9)
C54 0.0300(12) 0.0480(14) 0.0327(12) -0.0038(11) 0.0086(10) -0.0029(11)
C55 0.0315(12) 0.0571(17) 0.0470(15) 0.0040(13) 0.0175(11) -0.0049(12)
C56 0.0272(12) 0.0518(16) 0.0574(17) 0.0013(14) 0.0062(12) -0.0115(11)
C57 0.0410(15) 0.0658(19) 0.0421(15) -0.0037(14) 0.0018(12) -0.0173(14)
C58 0.0345(13) 0.0516(15) 0.0327(13) 0.0025(11) 0.0070(10) -0.0087(11)
C59 0.0238(10) 0.0253(11) 0.0387(12) 0.0067(9) 0.0155(9) 0.0035(9)
C60 0.0262(11) 0.0368(13) 0.0503(15) 0.0157(11) 0.0105(11) 0.0037(10)
C61 0.0471(15) 0.0233(12) 0.099(3) 0.0152(15) 0.0331(17) 0.0078(12)
C62 0.0354(14) 0.0378(14) 0.082(2) 0.0310(15) 0.0164(14) 0.0095(12)
C63 0.0547(17) 0.0297(13) 0.072(2) -0.0037(13) 0.0270(15) -0.0046(12)
C64 0.0431(14) 0.0295(12) 0.0439(14) 0.0036(11) 0.0173(11) 0.0019(11)
C65 0.0248(10) 0.0231(10) 0.0272(10) 0.0060(9) 0.0077(8) 0.0059(8)
C66 0.0282(11) 0.0413(13) 0.0277(11) 0.0008(10) 0.0101(9) 0.0038(10)
C67 0.0264(11) 0.0475(14) 0.0404(13) 0.0026(12) 0.0123(10) 0.0006(11)
C68 0.0324(12) 0.0351(13) 0.0422(14) -0.0023(11) 0.0062(10) -0.0025(10)
C69 0.0411(13) 0.0330(12) 0.0311(12) -0.0043(10) 0.0115(10) -0.0007(11)
C70 0.0307(11) 0.0265(11) 0.0323(12) 0.0045(9) 0.0154(9) 0.0053(9)

loop_
_atom_type_symbol
_atom_type_description
_atom_type_scat_dispersion_real
_atom_type_scat_dispersion_imag
_atom_type_scat_source
C C 0.0033 0.0016 'International Tables Vol C Tables 4.2.6.8 and 6.1.1.4'
H H 0.0000 0.0000 'International Tables Vol C Tables 4.2.6.8 and 6.1.1.4'
Ge Ge 0.1547 1.8001 'International Tables Vol C Tables 4.2.6.8 and 6.1.1.4'
Cl Cl 0.1484 0.1585 'International Tables Vol C Tables 4.2.6.8 and 6.1.1.4'

loop_
_geom_angle_atom_site_label_1
_geom_angle_atom_site_label_2
_geom_angle_atom_site_label_3
_geom_angle
_geom_angle_site_symmetry_1
C2 Ge1 C1 105.77(9) .
C2 Ge1 C17 110.04(9) .
C1 Ge1 C17 108.90(9) .
C2 Ge1 C11 110.11(9) .
C1 Ge1 C11 111.54(9) .
C17 Ge1 C11 110.38(9) .
C4 Ge2 C3 107.32(9) .
C4 Ge2 C23 109.37(9) .
C3 Ge2 C23 107.73(9) .
C4 Ge2 C29 107.38(9) .
C3 Ge2 C29 111.50(9) .
C23 Ge2 C29 113.37(9) .
C6 Ge3 C5 105.56(9) .
C6 Ge3 C35 110.23(9) .
C5 Ge3 C35 108.33(9) .
C6 Ge3 C41 109.14(9) .
C5 Ge3 C41 112.68(8) .
C35 Ge3 C41 110.76(9) .
C8 Ge4 C7 112.82(9) .
C8 Ge4 C47 108.53(9) .
C7 Ge4 C47 109.27(9) .
C8 Ge4 C53 105.87(9) .
C7 Ge4 C53 107.18(9) .
C47 Ge4 C53 113.21(9) .
C9 Ge5 C10 107.49(9) .
C9 Ge5 C65 109.05(9) .
C10 Ge5 C65 110.04(9) .
C9 Ge5 C59 105.00(9) .
C10 Ge5 C59 113.27(9) .
C65 Ge5 C59 111.71(9) .
C10 C1 Ge1 176.88(19) 3_765
C3 C2 Ge1 178.79(19) .
C2 C3 Ge2 178.9(2) .
C5 C4 Ge2 178.1(2) .
C4 C5 Ge3 175.81(19) .
C7 C6 Ge3 177.2(2) .
C6 C7 Ge4 174.73(19) .
C9 C8 Ge4 164.93(19) .
C8 C9 Ge5 169.25(19) .
C1 C10 Ge5 174.91(19) 3_765
C12 C11 C16 118.9(2) .
C12 C11 Ge1 122.37(19) .
C16 C11 Ge1 118.73(19) .
C11 C12 C13 120.2(3) .
C11 C12 H12 119.9 .
C13 C12 H12 119.9 .
C14 C13 C12 119.8(3) .
C14 C13 H13 120.1 .
C12 C13 H13 120.1 .
C15 C14 C13 120.8(3) .
C15 C14 H14 119.6 .
C13 C14 H14 119.6 .
C14 C15 C16 119.9(3) .
C14 C15 H15 120.0 .
C16 C15 H15 120.0 .
C11 C16 C15 120.4(3) .
C11 C16 H16 119.8 .
C15 C16 H16 119.8 .
C18 C17 C22 119.0(2) .
C18 C17 Ge1 121.13(16) .
C22 C17 Ge1 119.84(16) .
C17 C18 C19 120.2(2) .
C17 C18 H18 119.9 .
C19 C18 H18 119.9 .
C20 C19 C18 120.4(2) .
C20 C19 H19 119.8 .
C18 C19 H19 119.8 .
C19 C20 C21 120.0(2) .
C19 C20 H20 120.0 .
C21 C20 H20 120.0 .
C20 C21 C22 120.4(2) .
C20 C21 H21 119.8 .
C22 C21 H21 119.8 .
C21 C22 C17 120.1(2) .
C21 C22 H22 120.0 .
C17 C22 H22 120.0 .
C24 C23 C28 118.5(2) .
C24 C23 Ge2 120.44(16) .
C28 C23 Ge2 121.08(17) .
C23 C24 C25 120.6(2) .
C23 C24 H24 119.7 .
C25 C24 H24 119.7 .
C26 C25 C24 120.2(2) .
C26 C25 H25 119.9 .
C24 C25 H25 119.9 .
C27 C26 C25 119.8(2) .
C27 C26 H26 120.1 .
C25 C26 H26 120.1 .
C26 C27 C28 120.6(2) .
C26 C27 H27 119.7 .
C28 C27 H27 119.7 .
C23 C28 C27 120.4(2) .
C23 C28 H28 119.8 .
C27 C28 H28 119.8 .
C34 C29 C30 118.5(2) .
C34 C29 Ge2 120.36(16) .
C30 C29 Ge2 121.11(19) .
C29 C30 C31 119.8(3) .
C29 C30 H30 120.1 .
C31 C30 H30 120.1 .
C32 C31 C30 120.8(2) .
C32 C31 H31 119.6 .
C30 C31 H31 119.6 .
C31 C32 C33 120.0(2) .
C31 C32 H32 120.0 .
C33 C32 H32 120.0 .
C32 C33 C34 120.0(3) .
C32 C33 H33 120.0 .
C34 C33 H33 120.0 .
C29 C34 C33 120.8(2) .
C29 C34 H34 119.6 .
C33 C34 H34 119.6 .
C36 C35 C40 118.1(2) .
C36 C35 Ge3 122.34(17) .
C40 C35 Ge3 119.35(16) .
C35 C36 C37 121.1(2) .
C35 C36 H36 119.5 .
C37 C36 H36 119.5 .
C38 C37 C36 120.2(2) .
C38 C37 H37 119.9 .
C36 C37 H37 119.9 .
C37 C38 C39 120.0(2) .
C37 C38 H38 120.0 .
C39 C38 H38 120.0 .
C38 C39 C40 119.9(3) .
C38 C39 H39 120.0 .
C40 C39 H39 120.0 .
C39 C40 C35 120.5(2) .
C39 C40 H40 119.7 .
C35 C40 H40 119.7 .
C46 C41 C42 118.5(2) .
C46 C41 Ge3 121.51(17) .
C42 C41 Ge3 119.87(17) .
C43 C42 C41 120.7(2) .
C43 C42 H42 119.6 .
C41 C42 H42 119.6 .
C44 C43 C42 120.1(3) .
C44 C43 H43 119.9 .
C42 C43 H43 119.9 .
C43 C44 C45 120.4(2) .
C43 C44 H44 119.8 .
C45 C44 H44 119.8 .
C44 C45 C46 119.6(3) .
C44 C45 H45 120.2 .
C46 C45 H45 120.2 .
C41 C46 C45 120.6(2) .
C41 C46 H46 119.7 .
C45 C46 H46 119.7 .
C52 C47 C48 118.7(2) .
C52 C47 Ge4 120.20(17) .
C48 C47 Ge4 121.00(18) .
C47 C48 C49 120.1(2) .
C47 C48 H48 120.0 .
C49 C48 H48 120.0 .
C50 C49 C48 120.4(2) .
C50 C49 H49 119.8 .
C48 C49 H49 119.8 .
C51 C50 C49 119.9(2) .
C51 C50 H50 120.1 .
C49 C50 H50 120.1 .
C50 C51 C52 119.8(3) .
C50 C51 H51 120.1 .
C52 C51 H51 120.1 .
C47 C52 C51 121.1(2) .
C47 C52 H52 119.5 .
C51 C52 H52 119.5 .
C54 C53 C58 118.6(2) .
C54 C53 Ge4 120.79(16) .
C58 C53 Ge4 120.61(17) .
C53 C54 C55 120.6(2) .
C53 C54 H54 119.7 .
C55 C54 H54 119.7 .
C56 C55 C54 120.4(2) .
C56 C55 H55 119.8 .
C54 C55 H55 119.8 .
C55 C56 C57 120.0(2) .
C55 C56 H56 120.0 .
C57 C56 H56 120.0 .
C56 C57 C58 120.1(2) .
C56 C57 H57 119.9 .
C58 C57 H57 119.9 .
C57 C58 C53 120.4(2) .
C57 C58 H58 119.8 .
C53 C58 H58 119.8 .
C64 C59 C60 119.4(2) .
C64 C59 Ge5 120.43(17) .
C60 C59 Ge5 120.09(18) .
C59 C60 C62 120.0(3) .
C59 C60 H60 120.0 .
C62 C60 H60 120.0 .
C63 C61 C62 120.5(2) .
C63 C61 H61 119.7 .
C62 C61 H61 119.7 .
C61 C62 C60 120.0(3) .
C61 C62 H62 120.0 .
C60 C62 H62 120.0 .
C61 C63 C64 120.1(3) .
C61 C63 H63 120.0 .
C64 C63 H63 120.0 .
C59 C64 C63 120.1(2) .
C59 C64 H64 120.0 .
C63 C64 H64 120.0 .
C70 C65 C66 118.7(2) .
C70 C65 Ge5 121.96(16) .
C66 C65 Ge5 119.31(16) .
C67 C66 C65 120.8(2) .
C67 C66 H66 119.6 .
C65 C66 H66 119.6 .
C68 C67 C66 119.8(2) .
C68 C67 H67 120.1 .
C66 C67 H67 120.1 .
C69 C68 C67 120.1(2) .
C69 C68 H68 120.0 .
C67 C68 H68 120.0 .
C68 C69 C70 120.4(2) .
C68 C69 H69 119.8 .
C70 C69 H69 119.8 .
C69 C70 C65 120.2(2) .
C69 C70 H70 119.9 .
C65 C70 H70 119.9 .

loop_
_geom_bond_atom_site_label_1
_geom_bond_atom_site_label_2
_geom_bond_distance
_geom_bond_site_symmetry_2
Ge1 C2 1.909(2) .
Ge1 C1 1.921(2) .
Ge1 C17 1.929(2) .
Ge1 C11 1.937(2) .
Ge2 C4 1.909(2) .
Ge2 C3 1.910(2) .
Ge2 C23 1.933(2) .
Ge2 C29 1.936(2) .
Ge3 C6 1.905(2) .
Ge3 C5 1.914(2) .
Ge3 C35 1.931(2) .
Ge3 C41 1.933(2) .
Ge4 C8 1.903(2) .
Ge4 C7 1.908(2) .
Ge4 C47 1.931(2) .
Ge4 C53 1.936(2) .
Ge5 C9 1.909(2) .
Ge5 C10 1.911(2) .
Ge5 C65 1.936(2) .
Ge5 C59 1.942(2) .
C1 C10 1.200(3) 3_765
C2 C3 1.201(3) .
C4 C5 1.198(3) .
C6 C7 1.202(3) .
C8 C9 1.198(3) .
C10 C1 1.199(3) 3_765
C11 C12 1.376(3) .
C11 C16 1.385(4) .
C12 C13 1.407(3) .
C12 H12 0.9500 .
C13 C14 1.364(5) .
C13 H13 0.9500 .
C14 C15 1.356(5) .
C14 H14 0.9500 .
C15 C16 1.398(4) .
C15 H15 0.9500 .
C16 H16 0.9500 .
C17 C18 1.386(3) .
C17 C22 1.389(3) .
C18 C19 1.387(3) .
C18 H18 0.9500 .
C19 C20 1.369(4) .
C19 H19 0.9500 .
C20 C21 1.370(4) .
C20 H20 0.9500 .
C21 C22 1.388(3) .
C21 H21 0.9500 .
C22 H22 0.9500 .
C23 C24 1.387(3) .
C23 C28 1.391(3) .
C24 C25 1.390(3) .
C24 H24 0.9500 .
C25 C26 1.377(4) .
C25 H25 0.9500 .
C26 C27 1.367(4) .
C26 H26 0.9500 .
C27 C28 1.391(4) .
C27 H27 0.9500 .
C28 H28 0.9500 .
C29 C34 1.389(3) .
C29 C30 1.396(3) .
C30 C31 1.398(4) .
C30 H30 0.9500 .
C31 C32 1.363(4) .
C31 H31 0.9500 .
C32 C33 1.378(4) .
C32 H32 0.9500 .
C33 C34 1.390(3) .
C33 H33 0.9500 .
C34 H34 0.9500 .
C35 C36 1.379(3) .
C35 C40 1.399(3) .
C36 C37 1.389(3) .
C36 H36 0.9500 .
C37 C38 1.361(4) .
C37 H37 0.9500 .
C38 C39 1.383(4) .
C38 H38 0.9500 .
C39 C40 1.386(4) .
C39 H39 0.9500 .
C40 H40 0.9500 .
C41 C46 1.387(3) .
C41 C42 1.389(3) .
C42 C43 1.381(3) .
C42 H42 0.9500 .
C43 C44 1.370(4) .
C43 H43 0.9500 .
C44 C45 1.374(4) .
C44 H44 0.9500 .
C45 C46 1.393(4) .
C45 H45 0.9500 .
C46 H46 0.9500 .
C47 C52 1.379(3) .
C47 C48 1.385(3) .
C48 C49 1.392(4) .
C48 H48 0.9500 .
C49 C50 1.374(4) .
C49 H49 0.9500 .
C50 C51 1.371(4) .
C50 H50 0.9500 .
C51 C52 1.388(3) .
C51 H51 0.9500 .
C52 H52 0.9500 .
C53 C54 1.384(3) .
C53 C58 1.389(3) .
C54 C55 1.390(3) .
C54 H54 0.9500 .
C55 C56 1.359(4) .
C55 H55 0.9500 .
C56 C57 1.382(4) .
C56 H56 0.9500 .
C57 C58 1.387(3) .
C57 H57 0.9500 .
C58 H58 0.9500 .
C59 C64 1.387(3) .
C59 C60 1.391(3) .
C60 C62 1.391(4) .
C60 H60 0.9500 .
C61 C63 1.369(4) .
C61 C62 1.378(4) .
C61 H61 0.9500 .
C62 H62 0.9500 .
C63 C64 1.393(3) .
C63 H63 0.9500 .
C64 H64 0.9500 .
C65 C70 1.392(3) .
C65 C66 1.397(3) .
C66 C67 1.383(3) .
C66 H66 0.9500 .
C67 C68 1.382(3) .
C67 H67 0.9500 .
C68 C69 1.381(3) .
C68 H68 0.9500 .
C69 C70 1.385(3) .
C69 H69 0.9500 .
C70 H70 0.9500 .

loop_
_geom_torsion_atom_site_label_1
_geom_torsion_atom_site_label_2
_geom_torsion_atom_site_label_3
_geom_torsion_atom_site_label_4
_geom_torsion
Ge4 C8 C9 Ge5 21.5(17)
C16 C11 C12 C13 0.3(4)
Ge1 C11 C12 C13 179.48(18)
C11 C12 C13 C14 0.0(4)
C12 C13 C14 C15 -0.2(5)
C13 C14 C15 C16 0.0(5)
C12 C11 C16 C15 -0.5(4)
Ge1 C11 C16 C15 -179.7(3)
C14 C15 C16 C11 0.3(5)
C22 C17 C18 C19 0.9(4)
Ge1 C17 C18 C19 177.8(2)
C17 C18 C19 C20 -0.9(4)
C18 C19 C20 C21 0.5(4)
C19 C20 C21 C22 -0.1(4)
C20 C21 C22 C17 0.1(4)
C18 C17 C22 C21 -0.5(3)
Ge1 C17 C22 C21 -177.44(19)
C28 C23 C24 C25 -1.3(3)
Ge2 C23 C24 C25 178.00(17)
C23 C24 C25 C26 0.8(4)
C24 C25 C26 C27 0.1(4)
C25 C26 C27 C28 -0.4(4)
C24 C23 C28 C27 1.0(4)
Ge2 C23 C28 C27 -178.4(2)
C26 C27 C28 C23 -0.1(4)
C34 C29 C30 C31 1.0(4)
Ge2 C29 C30 C31 -179.41(19)
C29 C30 C31 C32 -1.0(4)
C30 C31 C32 C33 0.4(4)
C31 C32 C33 C34 0.2(4)
C30 C29 C34 C33 -0.5(4)
Ge2 C29 C34 C33 179.96(19)
C32 C33 C34 C29 -0.1(4)
C40 C35 C36 C37 -1.4(4)
Ge3 C35 C36 C37 173.9(2)
C35 C36 C37 C38 -1.5(4)
C36 C37 C38 C39 3.5(5)
C37 C38 C39 C40 -2.4(5)
C38 C39 C40 C35 -0.6(5)
C36 C35 C40 C39 2.4(4)
Ge3 C35 C40 C39 -173.0(2)
C46 C41 C42 C43 -0.7(3)
Ge3 C41 C42 C43 174.85(18)
C41 C42 C43 C44 0.8(4)
C42 C43 C44 C45 0.1(4)
C43 C44 C45 C46 -1.1(4)
C42 C41 C46 C45 -0.3(4)
Ge3 C41 C46 C45 -175.8(2)
C44 C45 C46 C41 1.2(4)
C52 C47 C48 C49 -0.9(4)
Ge4 C47 C48 C49 176.3(2)
C47 C48 C49 C50 -0.3(4)
C48 C49 C50 C51 0.6(4)
C49 C50 C51 C52 0.2(4)
C48 C47 C52 C51 1.8(4)
Ge4 C47 C52 C51 -175.43(18)
C50 C51 C52 C47 -1.5(4)
C58 C53 C54 C55 -1.0(4)
Ge4 C53 C54 C55 179.70(19)
C53 C54 C55 C56 -0.2(4)
C54 C55 C56 C57 1.2(4)
C55 C56 C57 C58 -0.8(4)
C56 C57 C58 C53 -0.5(4)
C54 C53 C58 C57 1.4(4)
Ge4 C53 C58 C57 -179.4(2)
C64 C59 C60 C62 0.3(3)
Ge5 C59 C60 C62 176.82(18)
C63 C61 C62 C60 -0.3(4)
C59 C60 C62 C61 0.0(4)
C62 C61 C63 C64 0.1(4)
C60 C59 C64 C63 -0.5(3)
Ge5 C59 C64 C63 -176.96(19)
C61 C63 C64 C59 0.3(4)
C70 C65 C66 C67 1.0(3)
Ge5 C65 C66 C67 -179.06(18)
C65 C66 C67 C68 -0.9(4)
C66 C67 C68 C69 -0.2(4)
C67 C68 C69 C70 1.1(4)
C68 C69 C70 C65 -0.9(3)
C66 C65 C70 C69 -0.1(3)
Ge5 C65 C70 C69 179.96(16)

loop_
_platon_squeeze_void_nr
_platon_squeeze_void_average_x
_platon_squeeze_void_average_y
_platon_squeeze_void_average_z
_platon_squeeze_void_volume
_platon_squeeze_void_count_electrons
_platon_squeeze_void_content
1 0.881 0.168 0.035 67 9 ' '
2 0.119 -0.168 0.965 67 9 ' '
3 0.770 0.184 0.684 29 1 ' '
4 0.381 0.332 0.535 67 9 ' '
5 0.270 0.316 0.184 29 1 ' '
6 0.619 0.668 0.465 67 9 ' '
7 0.730 0.684 0.816 29 1 ' '
8 0.230 0.816 0.316 29 1 ' '
